data_1554947
loop_
_publ_author_name
'Su, Han'
'Bao, Ming'
'Pei, Chao'
'Hu, Wenhao'
'Qiu, Lihua'
'Xu, Xinfang'

_publ_section_title
;
 Gold-catalyzed dual annulation of azide-tethered alkynes with nitriles:
 expeditious synthesis of oxazolo[4,5-c]quinolines
;
_journal_issue 14
_journal_name_full 'Organic Chemistry Frontiers'
_journal_page_first 2404
_journal_paper_doi 10.1039/C9QO00568D
_journal_volume 6
_journal_year 2019
_chemical_formula_moiety 'C25 H15 N3 O'
_chemical_formula_sum 'C25 H15 N3 O'
_chemical_formula_weight 373.42
_space_group_crystal_system monoclinic
_space_group_IT_number 14
_space_group_name_Hall '-P 2yn'
_space_group_name_H-M_alt 'P 1 21/n 1'
_symmetry_Int_Tables_number 14
_atom_sites_solution_primary direct
_audit_creation_date 2019-03-28
_audit_creation_method
;
Olex2 1.2-alpha
(compiled 2018.07.26 svn.r3523 for OlexSys, GUI svn.r5532)
;
_audit_update_record
;
2019-03-28 deposited with the CCDC.	2019-05-20 downloaded from the CCDC.
;
_cell_angle_alpha 90
_cell_angle_beta 109.258(7)
_cell_angle_gamma 90
_cell_formula_units_Z 4
_cell_length_a 9.8811(7)
_cell_length_b 14.4238(7)
_cell_length_c 13.7948(9)
_cell_measurement_reflns_used 3791
_cell_measurement_temperature 279(7)
_cell_measurement_theta_max 26.5510
_cell_measurement_theta_min 3.5730
_cell_volume 1856.1(2)
_computing_cell_refinement
;
CrysAlisPro, Agilent Technologies,
Version 1.171.37.35 (release 13-08-2014 CrysAlis171 .NET)
(compiled Aug 13 2014,18:06:01)
;
_computing_data_collection
;
CrysAlisPro, Agilent Technologies,
Version 1.171.37.35 (release 13-08-2014 CrysAlis171 .NET)
(compiled Aug 13 2014,18:06:01)
;
_computing_data_reduction
;
CrysAlisPro, Agilent Technologies,
Version 1.171.37.35 (release 13-08-2014 CrysAlis171 .NET)
(compiled Aug 13 2014,18:06:01)
;
_computing_molecular_graphics 'Olex2 (Dolomanov et al., 2009)'
_computing_publication_material 'Olex2 (Dolomanov et al., 2009)'
_computing_structure_refinement 'olex2.refine (Bourhis et al., 2015)'
_computing_structure_solution 'ShelXS (Sheldrick, 2008)'
_diffrn_ambient_environment air
_diffrn_ambient_temperature 279(7)
_diffrn_detector 'CCD plate'
_diffrn_detector_area_resol_mean 10.4471
_diffrn_detector_type Atlas
_diffrn_measured_fraction_theta_full 0.9989
_diffrn_measured_fraction_theta_max 0.9989
_diffrn_measurement_details
;
#__ type_ start__ end____ width___ exp.time_
  1 omega  -66.00   43.00   1.0000   10.0000
omega____ theta____ kappa____ phi______ frames
    -       10.4965  -77.0000   90.0000 109

#__ type_ start__ end____ width___ exp.time_
  2 omega  -14.00   71.00   1.0000   10.0000
omega____ theta____ kappa____ phi______ frames
    -       10.4965   38.0000  -90.0000 85

#__ type_ start__ end____ width___ exp.time_
  3 omega  -22.00   10.00   1.0000   10.0000
omega____ theta____ kappa____ phi______ frames
    -      -11.2778  -99.0000   30.0000 32

#__ type_ start__ end____ width___ exp.time_
  4 omega  -50.00   55.00   1.0000   10.0000
omega____ theta____ kappa____ phi______ frames
    -      -11.2778   19.0000   60.0000 105
;
_diffrn_measurement_device 'four-circle diffractometer'
_diffrn_measurement_device_type 'Xcalibur, Atlas, Gemini'
_diffrn_measurement_method '\w scans'
_diffrn_orient_matrix_UB_11 -0.0390118000
_diffrn_orient_matrix_UB_12 -0.0414302000
_diffrn_orient_matrix_UB_13 -0.0175784000
_diffrn_orient_matrix_UB_21 -0.0642713000
_diffrn_orient_matrix_UB_22 0.0260235000
_diffrn_orient_matrix_UB_23 -0.0191814000
_diffrn_orient_matrix_UB_31 0.0115747000
_diffrn_orient_matrix_UB_32 0.0047825000
_diffrn_orient_matrix_UB_33 -0.0478371000
_diffrn_radiation_monochromator graphite
_diffrn_radiation_probe x-ray
_diffrn_radiation_type 'Mo K\a'
_diffrn_radiation_wavelength 0.71073
_diffrn_reflns_av_R_equivalents 0.0384
_diffrn_reflns_av_unetI/netI 0.0348
_diffrn_reflns_limit_h_max 8
_diffrn_reflns_limit_h_min -13
_diffrn_reflns_limit_k_max 18
_diffrn_reflns_limit_k_min -19
_diffrn_reflns_limit_l_max 18
_diffrn_reflns_limit_l_min -18
_diffrn_reflns_number 16777
_diffrn_reflns_theta_full 26.3722
_diffrn_reflns_theta_max 26.37
_diffrn_reflns_theta_min 2.82
_diffrn_source 'Enhance (Mo) X-ray Source'
_exptl_absorpt_coefficient_mu 0.084
_exptl_absorpt_correction_T_max 1.00000
_exptl_absorpt_correction_T_min 0.60676
_exptl_absorpt_correction_type multi-scan
_exptl_absorpt_process_details
;
CrysAlisPro, Agilent Technologies,
Version 1.171.37.35 (release 13-08-2014 CrysAlis171 .NET)
(compiled Aug 13 2014,18:06:01)
Empirical absorption correction using spherical harmonics,
 implemented in SCALE3 ABSPACK scaling algorithm.
Empirical absorption correction using spherical harmonics,
 implemented in SCALE3 ABSPACK scaling algorithm.
;
_exptl_crystal_colour 'clear light pink'
_exptl_crystal_density_diffrn 1.3362
_exptl_crystal_description block
_exptl_crystal_F_000 776.3214
_exptl_crystal_size_max 0.62
_exptl_crystal_size_mid 0.34
_exptl_crystal_size_min 0.32
_refine_diff_density_max 0.1967
_refine_diff_density_min -0.2405
_refine_diff_density_rms 0.0522
_refine_ls_d_res_high 0.8000
_refine_ls_d_res_low 7.2119
_refine_ls_goodness_of_fit_ref 1.0655
_refine_ls_hydrogen_treatment constr
_refine_ls_matrix_type full
_refine_ls_number_constraints 30
_refine_ls_number_parameters 262
_refine_ls_number_reflns 3785
_refine_ls_number_restraints 0
_refine_ls_restrained_S_all 1.0655
_refine_ls_R_factor_all 0.0735
_refine_ls_R_factor_gt 0.0468
_refine_ls_shift/su_max 0.0000
_refine_ls_shift/su_mean 0.0000
_refine_ls_structure_factor_coef Fsqd
_refine_ls_weighting_details 'w=1/[\s^2^(Fo^2^)+(0.0506P)^2^+0.2642P] where P=(Fo^2^+2Fc^2^)/3'
_refine_ls_weighting_scheme calc
_refine_ls_wR_factor_gt 0.1073
_refine_ls_wR_factor_ref 0.1255
_reflns_Friedel_coverage 0.0
_reflns_limit_h_max 8
_reflns_limit_h_min -12
_reflns_limit_k_max 18
_reflns_limit_k_min 0
_reflns_limit_l_max 17
_reflns_limit_l_min -7
_reflns_number_gt 2608
_reflns_number_total 3785
_reflns_threshold_expression I>=2u(I)
_cod_data_source_file c9qo00568d2.cif
_cod_data_source_block G190327A
_cod_original_sg_symbol_Hall '-P 2ybc (x-z,y,z)'
_cod_database_code 1554947
_chemical_oxdiff_formula CHON
_reflns_odcompleteness_completeness 99.82
_reflns_odcompleteness_iscentric 1
_reflns_odcompleteness_theta 26.32
_olex2_refinement_description
;
1. Fixed Uiso
 At 1.2 times of:
  All C(H) groups
2.a Aromatic/amide H refined with riding coordinates:
 C14(H14), C13(H13), C12(H12), C11(H11), C5(H5), C4(H4), C3(H3), C2(H2),
 C1(H1), C25(H25), C24(H24), C23(H23), C22(H22), C21(H21), C19(H19)
;
_olex2_submission_special_instructions 'No special instructions were received'

loop_
_space_group_symop_id
_space_group_symop_operation_xyz
1 x,y,z
2 -x+1/2,y+1/2,-z+1/2
3 -x,-y,-z
4 x-1/2,-y-1/2,z-1/2

loop_
_atom_site_label
_atom_site_type_symbol
_atom_site_fract_x
_atom_site_fract_y
_atom_site_fract_z
_atom_site_U_iso_or_equiv
_atom_site_adp_type
_atom_site_occupancy
_atom_site_refinement_flags_posn
O1 O 0.40279(12) 0.18181(7) 0.37543(8) 0.0456(3) Uani 1.000000 .
N1 N 0.49646(15) 0.13290(9) 0.25574(10) 0.0450(4) Uani 1.000000 .
N2 N 0.6506(2) 0.31893(12) 0.17267(14) 0.0762(5) Uani 1.000000 .
N3 N 0.38089(15) -0.09720(9) 0.32160(10) 0.0453(3) Uani 1.000000 .
C1 C 0.4293(2) -0.16148(13) 0.14266(14) 0.0588(5) Uani 1.000000 .
C2 C 0.4678(2) -0.19658(15) 0.06277(16) 0.0709(6) Uani 1.000000 .
C3 C 0.5645(2) -0.15093(15) 0.02853(15) 0.0686(6) Uani 1.000000 .
C4 C 0.6249(2) -0.07011(14) 0.07471(15) 0.0650(6) Uani 1.000000 .
C5 C 0.5862(2) -0.03329(13) 0.15485(13) 0.0544(5) Uani 1.000000 .
C6 C 0.48704(18) -0.07824(11) 0.18928(12) 0.0449(4) Uani 1.000000 .
C7 C 0.43915(17) -0.03958(11) 0.27211(12) 0.0414(4) Uani 1.000000 .
C8 C 0.44552(17) 0.05662(11) 0.29610(12) 0.0405(4) Uani 1.000000 .
C9 C 0.38928(17) 0.08722(11) 0.36865(11) 0.0405(4) Uani 1.000000 .
C10 C 0.32621(17) 0.02950(11) 0.42325(11) 0.0414(4) Uani 1.000000 .
C11 C 0.26598(19) 0.05661(12) 0.49807(12) 0.0498(4) Uani 1.000000 .
C12 C 0.2068(2) -0.00833(13) 0.54309(14) 0.0576(5) Uani 1.000000 .
C13 C 0.2067(2) -0.10199(14) 0.51646(14) 0.0589(5) Uani 1.000000 .
C14 C 0.26500(19) -0.12958(12) 0.44473(13) 0.0519(4) Uani 1.000000 .
C15 C 0.32650(17) -0.06496(11) 0.39524(12) 0.0423(4) Uani 1.000000 .
C16 C 0.46854(18) 0.20265(11) 0.30444(12) 0.0434(4) Uani 1.000000 .
C17 C 0.49921(19) 0.29996(11) 0.29173(12) 0.0450(4) Uani 1.000000 .
C18 C 0.5836(2) 0.31245(12) 0.22548(14) 0.0531(5) Uani 1.000000 .
C19 C 0.44804(19) 0.36860(11) 0.33546(12) 0.0472(4) Uani 1.000000 .
C20 C 0.46023(19) 0.46891(12) 0.33169(12) 0.0486(4) Uani 1.000000 .
C21 C 0.5376(3) 0.51618(14) 0.28022(17) 0.0736(6) Uani 1.000000 .
C22 C 0.5469(3) 0.61157(15) 0.2845(2) 0.0937(8) Uani 1.000000 .
C23 C 0.4773(3) 0.66114(15) 0.33902(19) 0.0864(8) Uani 1.000000 .
C24 C 0.3984(3) 0.61600(15) 0.38836(17) 0.0737(6) Uani 1.000000 .
C25 C 0.3900(2) 0.52109(13) 0.38507(14) 0.0594(5) Uani 1.000000 .
H14 H 0.26424(19) -0.19211(12) 0.42811(13) 0.0623(5) Uiso 1.000000 R
H13 H 0.1663(2) -0.14577(14) 0.54819(14) 0.0707(6) Uiso 1.000000 R
H12 H 0.1660(2) 0.00959(13) 0.59204(14) 0.0692(6) Uiso 1.000000 R
H11 H 0.26667(19) 0.11865(12) 0.51661(12) 0.0598(5) Uiso 1.000000 R
H5 H 0.6272(2) 0.02193(13) 0.18555(13) 0.0653(6) Uiso 1.000000 R
H4 H 0.6922(2) -0.03967(14) 0.05237(15) 0.0780(7) Uiso 1.000000 R
H3 H 0.5892(2) -0.17475(15) -0.02604(15) 0.0823(7) Uiso 1.000000 R
H2 H 0.4277(2) -0.25189(15) 0.03177(16) 0.0851(7) Uiso 1.000000 R
H1 H 0.3642(2) -0.19361(13) 0.16572(14) 0.0706(6) Uiso 1.000000 R
H25 H 0.3360(2) 0.49096(13) 0.41942(14) 0.0713(6) Uiso 1.000000 R
H24 H 0.3501(3) 0.64947(15) 0.42440(17) 0.0885(8) Uiso 1.000000 R
H23 H 0.4842(3) 0.72545(15) 0.34209(19) 0.1037(9) Uiso 1.000000 R
H22 H 0.6005(3) 0.64250(15) 0.2503(2) 0.1124(10) Uiso 1.000000 R
H21 H 0.5839(3) 0.48329(14) 0.24235(17) 0.0884(8) Uiso 1.000000 R
H19 H 0.39480(19) 0.34818(11) 0.37573(12) 0.0567(5) Uiso 1.000000 R

loop_
_atom_site_aniso_label
_atom_site_aniso_U_11
_atom_site_aniso_U_22
_atom_site_aniso_U_33
_atom_site_aniso_U_12
_atom_site_aniso_U_13
_atom_site_aniso_U_23
O1 0.0599(7) 0.0303(6) 0.0509(6) 0.0013(5) 0.0239(5) -0.0003(5)
N1 0.0551(9) 0.0339(8) 0.0481(7) -0.0009(6) 0.0198(6) -0.0020(6)
N2 0.1104(16) 0.0569(11) 0.0801(12) -0.0167(10) 0.0568(12) -0.0100(9)
N3 0.0505(8) 0.0349(8) 0.0518(8) 0.0004(6) 0.0187(6) -0.0018(6)
C1 0.0642(12) 0.0472(11) 0.0710(12) -0.0035(9) 0.0305(10) -0.0133(9)
C2 0.0848(15) 0.0555(13) 0.0785(13) -0.0022(11) 0.0352(12) -0.0256(11)
C3 0.0870(16) 0.0653(14) 0.0623(12) 0.0145(12) 0.0367(11) -0.0084(10)
C4 0.0789(15) 0.0606(13) 0.0687(12) 0.0067(11) 0.0423(11) 0.0001(10)
C5 0.0654(12) 0.0414(10) 0.0626(11) 0.0010(9) 0.0294(9) -0.0024(8)
C6 0.0502(10) 0.0373(9) 0.0481(9) 0.0070(7) 0.0173(8) -0.0007(7)
C7 0.0421(9) 0.0346(9) 0.0475(9) 0.0017(7) 0.0148(7) -0.0004(7)
C8 0.0445(9) 0.0332(9) 0.0436(8) 0.0004(7) 0.0145(7) 0.0007(7)
C9 0.0476(9) 0.0284(9) 0.0447(8) 0.0010(7) 0.0141(7) -0.0013(7)
C10 0.0438(9) 0.0360(9) 0.0440(8) 0.0011(7) 0.0137(7) 0.0004(7)
C11 0.0591(11) 0.0413(10) 0.0527(10) 0.0034(8) 0.0233(8) -0.0031(8)
C12 0.0672(12) 0.0546(12) 0.0608(11) -0.0019(9) 0.0342(9) -0.0037(9)
C13 0.0669(12) 0.0527(12) 0.0655(11) -0.0104(9) 0.0332(10) 0.0009(10)
C14 0.0599(11) 0.0372(10) 0.0614(10) -0.0061(8) 0.0238(9) -0.0011(8)
C15 0.0424(9) 0.0354(9) 0.0482(9) -0.0002(7) 0.0137(7) -0.0004(7)
C16 0.0520(10) 0.0353(9) 0.0441(8) 0.0002(7) 0.0174(7) 0.0022(7)
C17 0.0568(11) 0.0348(9) 0.0435(9) -0.0015(8) 0.0165(8) 0.0006(7)
C18 0.0756(13) 0.0345(10) 0.0541(10) -0.0051(9) 0.0278(10) -0.0039(8)
C19 0.0548(10) 0.0379(10) 0.0492(9) -0.0018(8) 0.0175(8) -0.0010(8)
C20 0.0572(11) 0.0354(9) 0.0491(9) 0.0027(8) 0.0121(8) -0.0017(8)
C21 0.1074(18) 0.0383(12) 0.0893(15) -0.0040(11) 0.0515(14) -0.0000(10)
C22 0.137(2) 0.0431(13) 0.1151(19) -0.0070(14) 0.0609(18) 0.0092(13)
C23 0.126(2) 0.0311(11) 0.0918(16) 0.0073(13) 0.0223(15) -0.0040(11)
C24 0.0945(17) 0.0447(12) 0.0755(13) 0.0153(11) 0.0193(12) -0.0078(11)
C25 0.0658(12) 0.0470(12) 0.0618(11) 0.0067(9) 0.0163(9) -0.0067(9)

loop_
_atom_type_symbol
_atom_type_scat_dispersion_real
_atom_type_scat_dispersion_imag
_atom_type_scat_Cromer_Mann_a1
_atom_type_scat_Cromer_Mann_a2
_atom_type_scat_Cromer_Mann_a3
_atom_type_scat_Cromer_Mann_a4
_atom_type_scat_Cromer_Mann_b1
_atom_type_scat_Cromer_Mann_b2
_atom_type_scat_Cromer_Mann_b3
_atom_type_scat_Cromer_Mann_b4
_atom_type_scat_Cromer_Mann_c
_atom_type_scat_source
_atom_type_scat_dispersion_source
H 0.00000 0.00000 0.49300 0.32291 0.14019 0.04081 10.51090 26.12570 3.14236 57.79970 0.0030380000826 'International Tables Volume C Table 6.1.1.4 (pp. 500-502)' 'Henke, Gullikson and Davis, At. Data and Nucl. Data Tables, 1993, 54, 2'
C 0.00347 0.00161 2.31000 1.02000 1.58860 0.86500 20.84390 10.20750 0.56870 51.65120 0.215599998832 'International Tables Volume C Table 6.1.1.4 (pp. 500-502)' 'Henke, Gullikson and Davis, At. Data and Nucl. Data Tables, 1993, 54, 2'
O 0.01158 0.00611 3.04850 2.28680 1.54630 0.86700 13.27710 5.70110 0.32390 32.90890 0.250800013542 'International Tables Volume C Table 6.1.1.4 (pp. 500-502)' 'Henke, Gullikson and Davis, At. Data and Nucl. Data Tables, 1993, 54, 2'
N 0.00653 0.00323 12.21260 3.13220 2.01250 1.16630 0.00570 9.89330 28.99750 0.58260 -11.5290002823 'International Tables Volume C Table 6.1.1.4 (pp. 500-502)' 'Henke, Gullikson and Davis, At. Data and Nucl. Data Tables, 1993, 54, 2'

loop_
_geom_angle_atom_site_label_1
_geom_angle_atom_site_label_2
_geom_angle_atom_site_label_3
_geom_angle
C16 O1 C9 103.13(12)
C16 N1 C8 103.84(13)
C15 N3 C7 120.73(14)
C6 C1 C2 120.54(19)
C3 C2 C1 120.61(19)
C4 C3 C2 119.81(18)
C5 C4 C3 120.29(19)
C6 C5 C4 120.42(18)
C5 C6 C1 118.31(16)
C7 C6 C1 119.61(16)
C7 C6 C5 122.06(15)
C6 C7 N3 117.76(14)
C8 C7 N3 119.09(14)
C8 C7 C6 123.04(14)
C7 C8 N1 131.92(14)
C9 C8 N1 108.88(13)
C9 C8 C7 119.15(14)
C8 C9 O1 108.48(13)
C10 C9 O1 127.30(14)
C10 C9 C8 124.21(14)
C11 C10 C9 126.94(15)
C15 C10 C9 112.59(14)
C15 C10 C11 120.47(15)
C12 C11 C10 119.61(16)
C13 C12 C11 120.58(17)
C14 C13 C12 120.66(17)
C15 C14 C13 120.96(16)
C10 C15 N3 124.22(14)
C14 C15 N3 118.06(15)
C14 C15 C10 117.71(15)
N1 C16 O1 115.66(14)
C17 C16 O1 117.49(14)
C17 C16 N1 126.84(15)
C18 C17 C16 112.59(14)
C19 C17 C16 122.13(16)
C19 C17 C18 125.24(15)
C17 C18 N2 177.51(19)
C20 C19 C17 132.07(16)
C21 C20 C19 125.11(17)
C25 C20 C19 117.31(17)
C25 C20 C21 117.57(17)
C22 C21 C20 120.7(2)
C23 C22 C21 120.2(2)
C24 C23 C22 119.9(2)
C25 C24 C23 120.0(2)
C24 C25 C20 121.6(2)

loop_
_geom_bond_atom_site_label_1
_geom_bond_atom_site_label_2
_geom_bond_distance
O1 C9 1.3710(19)
O1 C16 1.3751(19)
N1 C8 1.400(2)
N1 C16 1.289(2)
N2 C18 1.139(2)
N3 C7 1.322(2)
N3 C15 1.377(2)
C1 C2 1.375(3)
C1 C6 1.392(2)
C2 C3 1.366(3)
C3 C4 1.368(3)
C4 C5 1.389(2)
C5 C6 1.383(2)
C6 C7 1.482(2)
C7 C8 1.423(2)
C8 C9 1.368(2)
C9 C10 1.399(2)
C10 C11 1.406(2)
C10 C15 1.417(2)
C11 C12 1.358(2)
C12 C13 1.400(3)
C13 C14 1.359(2)
C14 C15 1.406(2)
C16 C17 1.459(2)
C17 C18 1.437(3)
C17 C19 1.342(2)
C19 C20 1.454(2)
C20 C21 1.383(3)
C20 C25 1.388(2)
C21 C22 1.379(3)
C22 C23 1.376(3)
C23 C24 1.358(3)
C24 C25 1.371(3)
